data_7236733
loop_
_publ_author_name
'Lin, Ling'
'Chen, Dong-Hui'
'Yu, Rongmin'
'Chen, Xu-Lin'
'Zhu, Wen-Juan'
'Liang, Dong'
'Chang, Jian-Fei'
'Zhang, Qing'
'Lu, Can-Zhong'

_publ_section_title
;
 Photo- and electro-luminescence of three TADF binuclear Cu(i) complexes
 with functional tetraimine ligands
;
_journal_issue 18
_journal_name_full 'Journal of Materials Chemistry C'
_journal_page_first 4495
_journal_paper_doi 10.1039/C7TC00443E
_journal_volume 5
_journal_year 2017
_chemical_formula_sum 'C109 H90 B2 Cl10 Cu2 F8 N6 O2 P4'
_chemical_formula_weight 2294.95
_space_group_IT_number 2
_space_group_name_Hall '-P 1'
_space_group_name_H-M_alt 'P -1'
_symmetry_cell_setting triclinic
_symmetry_space_group_name_H-M 'P -1'
_atom_sites_solution_hydrogens geom
_atom_sites_solution_primary direct
_atom_sites_solution_secondary difmap
_audit_creation_method SHELXL-97
_audit_update_record
;
2017-01-22 deposited with the CCDC.
2017-04-03 downloaded from the CCDC.
;
_cell_angle_alpha 74.285(7)
_cell_angle_beta 87.100(8)
_cell_angle_gamma 65.415(7)
_cell_formula_units_Z 2
_cell_length_a 15.160(3)
_cell_length_b 17.601(3)
_cell_length_c 23.446(5)
_cell_measurement_reflns_used 17783
_cell_measurement_temperature 293(2)
_cell_measurement_theta_max 27.4855
_cell_measurement_theta_min 2.2554
_cell_volume 5462.5(19)
_computing_structure_refinement 'SHELXL-97 (Sheldrick, 1997)'
_computing_structure_solution 'SHELXS-97 (Sheldrick, 1990)'
_diffrn_ambient_temperature 293(2)
_diffrn_measured_fraction_theta_full 0.987
_diffrn_measured_fraction_theta_max 0.987
_diffrn_measurement_device
;
Saturn724+ (2x2 bin mode)
;
_diffrn_radiation_detector CCD
_diffrn_radiation_monochromator graphite
_diffrn_radiation_source 'fine-focus sealed tube'
_diffrn_radiation_type MoK\a
_diffrn_radiation_wavelength 0.71073
_diffrn_reflns_av_R_equivalents 0.0242
_diffrn_reflns_av_sigmaI/netI 0.0460
_diffrn_reflns_limit_h_max 19
_diffrn_reflns_limit_h_min -19
_diffrn_reflns_limit_k_max 16
_diffrn_reflns_limit_k_min -22
_diffrn_reflns_limit_l_max 30
_diffrn_reflns_limit_l_min -30
_diffrn_reflns_number 57481
_diffrn_reflns_theta_full 27.50
_diffrn_reflns_theta_max 27.50
_diffrn_reflns_theta_min 2.26
_exptl_absorpt_coefficient_mu 0.758
_exptl_absorpt_correction_T_max 1.0000
_exptl_absorpt_correction_T_min 0.8319
_exptl_absorpt_correction_type multi-scan
_exptl_crystal_colour Green
_exptl_crystal_density_diffrn 1.395
_exptl_crystal_density_method 'not measured'
_exptl_crystal_description Block
_exptl_crystal_F_000 2344
_exptl_crystal_size_max 0.2
_exptl_crystal_size_mid 0.2
_exptl_crystal_size_min 0.2
_refine_diff_density_max 1.095
_refine_diff_density_min -1.104
_refine_diff_density_rms 0.087
_refine_ls_extinction_method none
_refine_ls_goodness_of_fit_ref 1.048
_refine_ls_hydrogen_treatment mixed
_refine_ls_matrix_type full
_refine_ls_number_parameters 1285
_refine_ls_number_reflns 24768
_refine_ls_number_restraints 30
_refine_ls_restrained_S_all 1.069
_refine_ls_R_factor_all 0.0884
_refine_ls_R_factor_gt 0.0723
_refine_ls_shift/su_max 0.001
_refine_ls_shift/su_mean 0.000
_refine_ls_structure_factor_coef Fsqd
_refine_ls_weighting_details 'calc w=1/[\s^2^(Fo^2^)+(0.1500P)^2^+1.6218P] where P=(Fo^2^+2Fc^2^)/3'
_refine_ls_weighting_scheme calc
_refine_ls_wR_factor_gt 0.2146
_refine_ls_wR_factor_ref 0.2357
_reflns_number_gt 18869
_reflns_number_total 24768
_reflns_threshold_expression >2sigma(I)
_cod_data_source_file c7tc00443e2.cif
_cod_data_source_block a
_cod_depositor_comments
;
The following automatic conversions were performed:

data item '_exptl_absorpt_correction_type' value 'Multi-scan' was
changed to 'multi-scan' in accordance with the
/home/saulius/struct/COD-crude-data/automatic-downloads/DataCite-retrospective/RSC/depositions/lib/dictionaries/cif_core.dic
dictionary named 'cif_core.dic' version 2.4.2 last updated on
2011-04-26.

Automatic conversion script
Id: cif_fix_values 6909 2019-04-08 15:41:33Z antanas 
;
_cod_original_cell_volume 5462.6(19)
_cod_original_sg_symbol_H-M P-1
_cod_database_code 7236733

loop_
_symmetry_equiv_pos_as_xyz
'x, y, z'
'-x, -y, -z'

loop_
_atom_site_label
_atom_site_type_symbol
_atom_site_fract_x
_atom_site_fract_y
_atom_site_fract_z
_atom_site_U_iso_or_equiv
_atom_site_adp_type
_atom_site_occupancy
_atom_site_symmetry_multiplicity
_atom_site_calc_flag
_atom_site_refinement_flags
Cu1 Cu 0.22231(3) 0.47200(2) 0.697913(16) 0.03998(12) Uani 1 1 d .
Cu2 Cu 0.12519(3) 0.14529(2) 0.754563(17) 0.04177(12) Uani 1 1 d .
P2 P 0.37992(6) 0.40296(5) 0.74005(4) 0.03945(18) Uani 1 1 d .
P4 P -0.02576(6) 0.15203(5) 0.74552(4) 0.03953(18) Uani 1 1 d .
P1 P 0.19796(6) 0.53739(5) 0.59980(4) 0.04227(19) Uani 1 1 d .
P3 P 0.23302(6) 0.01421(5) 0.81404(4) 0.04457(19) Uani 1 1 d .
N2 N 0.16879(17) 0.37434(16) 0.73168(11) 0.0365(5) Uani 1 1 d .
N5 N 0.07813(19) 0.33015(17) 0.79627(12) 0.0400(5) Uani 1 1 d .
N4 N 0.19589(18) 0.18632(16) 0.68106(11) 0.0370(5) Uani 1 1 d .
N3 N 0.11763(18) 0.26805(17) 0.76619(11) 0.0388(5) Uani 1 1 d .
N1 N 0.13360(19) 0.52065(17) 0.76322(12) 0.0425(6) Uani 1 1 d .
C78 C 0.2213(2) 0.25098(18) 0.68433(13) 0.0367(6) Uani 1 1 d .
O1 O 0.11450(18) -0.02534(16) 0.74310(12) 0.0529(6) Uani 1 1 d .
C79 C 0.1713(2) 0.29723(18) 0.72780(13) 0.0353(6) Uani 1 1 d .
C42 C -0.1210(2) 0.2602(2) 0.71203(14) 0.0440(7) Uani 1 1 d .
C77 C 0.2853(2) 0.2741(2) 0.64794(15) 0.0447(7) Uani 1 1 d .
H77 H 0.3018 0.3178 0.6521 0.054 Uiso 1 1 calc R
C87 C 0.0018(2) 0.3286(2) 0.83532(14) 0.0410(6) Uani 1 1 d .
C80 C 0.1100(2) 0.3930(2) 0.77487(14) 0.0390(6) Uani 1 1 d .
C31 C 0.4409(2) 0.4655(2) 0.75738(15) 0.0428(7) Uani 1 1 d .
C32 C 0.4977(2) 0.4403(2) 0.80993(15) 0.0476(7) Uani 1 1 d .
H32 H 0.5034 0.3906 0.8393 0.057 Uiso 1 1 calc R
C24 C 0.4752(2) 0.3263(2) 0.70698(16) 0.0450(7) Uani 1 1 d .
C54 C -0.0341(3) 0.1222(2) 0.86698(16) 0.0511(8) Uani 1 1 d .
H54 H 0.0040 0.1531 0.8624 0.061 Uiso 1 1 calc R
C49 C -0.0672(2) 0.1114(2) 0.81767(14) 0.0428(7) Uani 1 1 d .
C89 C -0.0543(2) 0.2976(2) 0.93216(15) 0.0483(7) Uani 1 1 d .
H89 H -0.0423 0.2758 0.9732 0.058 Uiso 1 1 calc R
C74 C 0.2326(2) 0.1469(2) 0.63846(14) 0.0430(7) Uani 1 1 d .
C92 C -0.0913(2) 0.3614(2) 0.80929(14) 0.0441(7) Uani 1 1 d .
H92 H -0.1032 0.3823 0.7682 0.053 Uiso 1 1 calc R
C13 C 0.1745(3) 0.4745(2) 0.55717(15) 0.0461(7) Uani 1 1 d .
C25 C 0.3670(2) 0.3346(2) 0.81138(15) 0.0454(7) Uani 1 1 d .
N6 N -0.2262(2) 0.3337(2) 0.94392(13) 0.0504(7) Uani 1 1 d .
C88 C 0.0224(2) 0.2964(2) 0.89600(15) 0.0480(7) Uani 1 1 d .
H88 H 0.0856 0.2744 0.9125 0.058 Uiso 1 1 calc R
C36 C 0.4337(3) 0.5398(2) 0.71365(16) 0.0506(8) Uani 1 1 d .
H36 H 0.3946 0.5585 0.6789 0.061 Uiso 1 1 calc R
C90 C -0.1481(2) 0.3313(2) 0.90679(14) 0.0444(7) Uani 1 1 d .
C30 C 0.3246(3) 0.3744(3) 0.85562(17) 0.0539(8) Uani 1 1 d .
H30 H 0.3129 0.4321 0.8508 0.065 Uiso 1 1 calc R
C60 C 0.1803(3) -0.0647(2) 0.84120(18) 0.0514(8) Uani 1 1 d .
C14 C 0.0990(3) 0.4499(3) 0.57382(18) 0.0566(9) Uani 1 1 d .
H14 H 0.0626 0.4671 0.6049 0.068 Uiso 1 1 calc R
C19 C 0.4700(2) 0.3322(2) 0.64640(16) 0.0469(7) Uani 1 1 d .
C75 C 0.2963(3) 0.1693(2) 0.59930(16) 0.0526(8) Uani 1 1 d .
H75 H 0.3193 0.1420 0.5693 0.063 Uiso 1 1 calc R
C48 C 0.0315(3) 0.0036(2) 0.70597(17) 0.0496(8) Uani 1 1 d .
C61 C 0.2912(3) 0.0082(2) 0.88245(16) 0.0506(8) Uani 1 1 d .
C41 C -0.2153(3) 0.2897(2) 0.72904(17) 0.0515(8) Uani 1 1 d .
H41 H -0.2343 0.2531 0.7583 0.062 Uiso 1 1 calc R
C73 C 0.2026(3) 0.0772(3) 0.63381(17) 0.0585(9) Uani 1 1 d .
H73A H 0.2389 0.0244 0.6638 0.088 Uiso 1 1 calc R
H73B H 0.2153 0.0674 0.5953 0.088 Uiso 1 1 calc R
H73C H 0.1344 0.0954 0.6393 0.088 Uiso 1 1 calc R
C76 C 0.3248(3) 0.2312(2) 0.60513(17) 0.0537(8) Uani 1 1 d .
H76 H 0.3699 0.2442 0.5808 0.064 Uiso 1 1 calc R
C104 C -0.2935(2) 0.3007(2) 0.93708(16) 0.0496(8) Uani 1 1 d .
C37 C -0.0941(3) 0.3162(2) 0.66764(16) 0.0552(9) Uani 1 1 d .
H37 H -0.0306 0.2970 0.6561 0.066 Uiso 1 1 calc R
C23 C 0.5560(3) 0.2559(3) 0.74130(19) 0.0578(9) Uani 1 1 d .
H23 H 0.5635 0.2504 0.7815 0.069 Uiso 1 1 calc R
C53 C -0.0561(3) 0.0879(3) 0.92372(18) 0.0668(11) Uani 1 1 d .
H53 H -0.0334 0.0959 0.9567 0.080 Uiso 1 1 calc R
C6 C 0.1000(3) 0.6451(2) 0.56908(17) 0.0536(8) Uani 1 1 d .
C55 C 0.1199(3) -0.0725(2) 0.80202(17) 0.0515(8) Uani 1 1 d .
C91 C -0.1665(2) 0.3624(2) 0.84587(15) 0.0478(7) Uani 1 1 d .
H91 H -0.2296 0.3841 0.8293 0.057 Uiso 1 1 calc R
C103 C -0.2915(3) 0.2484(3) 0.90157(18) 0.0576(9) Uani 1 1 d .
H103 H -0.2435 0.2339 0.8751 0.069 Uiso 1 1 calc R
C85 C 0.1214(3) 0.5935(2) 0.77754(18) 0.0550(9) Uani 1 1 d .
C67 C 0.3346(3) -0.0379(3) 0.77296(17) 0.0549(8) Uani 1 1 d .
C81 C 0.0871(2) 0.4729(2) 0.79341(15) 0.0455(7) Uani 1 1 d .
C17 C 0.2042(4) 0.3996(3) 0.4807(2) 0.0696(11) Uani 1 1 d .
H17 H 0.2394 0.3830 0.4492 0.083 Uiso 1 1 calc R
C50 C -0.1248(3) 0.0650(3) 0.82475(18) 0.0567(9) Uani 1 1 d .
H50 H -0.1483 0.0572 0.7919 0.068 Uiso 1 1 calc R
C66 C 0.2363(3) 0.0567(3) 0.91924(19) 0.0638(10) Uani 1 1 d .
H66 H 0.1714 0.0938 0.9077 0.077 Uiso 1 1 calc R
C26 C 0.3813(3) 0.2486(2) 0.81853(18) 0.0568(9) Uani 1 1 d .
H26 H 0.4083 0.2212 0.7891 0.068 Uiso 1 1 calc R
C82 C 0.0269(3) 0.4960(3) 0.8374(2) 0.0698(12) Uani 1 1 d .
H82 H -0.0029 0.4610 0.8580 0.084 Uiso 1 1 calc R
C33 C 0.5458(3) 0.4884(3) 0.81873(18) 0.0576(9) Uani 1 1 d .
H33 H 0.5823 0.4718 0.8542 0.069 Uiso 1 1 calc R
C99 C -0.3655(3) 0.3239(3) 0.97727(19) 0.0636(10) Uani 1 1 d .
C5 C 0.0877(3) 0.6859(3) 0.50777(19) 0.0663(10) Uani 1 1 d .
H5 H 0.1284 0.6575 0.4820 0.080 Uiso 1 1 calc R
C93 C -0.2546(3) 0.3778(3) 0.98720(18) 0.0597(9) Uani 1 1 d .
C29 C 0.2995(3) 0.3281(3) 0.90728(19) 0.0666(11) Uani 1 1 d .
H29 H 0.2719 0.3547 0.9370 0.080 Uiso 1 1 calc R
C18 C 0.2277(3) 0.4489(3) 0.51043(16) 0.0553(8) Uani 1 1 d .
H18 H 0.2789 0.4644 0.4988 0.066 Uiso 1 1 calc R
C20 C 0.5378(3) 0.2705(3) 0.6215(2) 0.0626(10) Uani 1 1 d .
H20 H 0.5322 0.2760 0.5811 0.075 Uiso 1 1 calc R
C35 C 0.4851(3) 0.5864(3) 0.7220(2) 0.0639(10) Uani 1 1 d .
H35 H 0.4827 0.6343 0.6919 0.077 Uiso 1 1 calc R
C84 C 0.0599(4) 0.6198(3) 0.8213(3) 0.0799(14) Uani 1 1 d .
H84 H 0.0518 0.6703 0.8306 0.096 Uiso 1 1 calc R
C102 C -0.3644(3) 0.2184(3) 0.9073(2) 0.0659(11) Uani 1 1 d .
H102 H -0.3640 0.1819 0.8850 0.079 Uiso 1 1 calc R
C44 C -0.1189(3) 0.1186(3) 0.65851(18) 0.0573(9) Uani 1 1 d .
H44 H -0.1678 0.1743 0.6536 0.069 Uiso 1 1 calc R
C15 C 0.0766(3) 0.4000(3) 0.5450(2) 0.0701(11) Uani 1 1 d .
H15 H 0.0265 0.3831 0.5571 0.084 Uiso 1 1 calc R
C47 C 0.0266(3) -0.0479(3) 0.6719(2) 0.0699(11) Uani 1 1 d .
H47 H 0.0754 -0.1034 0.6762 0.084 Uiso 1 1 calc R
C34 C 0.5392(3) 0.5615(3) 0.7745(2) 0.0650(10) Uani 1 1 d .
H34 H 0.5715 0.5939 0.7803 0.078 Uiso 1 1 calc R
C39 C -0.2550(4) 0.4294(3) 0.6584(2) 0.0739(12) Uani 1 1 d .
H39 H -0.2998 0.4859 0.6408 0.089 Uiso 1 1 calc R
C16 C 0.1295(4) 0.3758(3) 0.4983(2) 0.0747(12) Uani 1 1 d .
H16 H 0.1143 0.3431 0.4785 0.090 Uiso 1 1 calc R
C22 C 0.6242(3) 0.1951(3) 0.7170(3) 0.0725(12) Uani 1 1 d .
H22 H 0.6776 0.1500 0.7406 0.087 Uiso 1 1 calc R
C38 C -0.1609(3) 0.3999(3) 0.64076(19) 0.0673(11) Uani 1 1 d .
H38 H -0.1426 0.4364 0.6109 0.081 Uiso 1 1 calc R
C59 C 0.1913(3) -0.1131(3) 0.9004(2) 0.0663(11) Uani 1 1 d .
H59 H 0.2325 -0.1106 0.9273 0.080 Uiso 1 1 calc R
C56 C 0.0705(3) -0.1248(3) 0.8209(2) 0.0669(11) Uani 1 1 d .
H56 H 0.0308 -0.1292 0.7942 0.080 Uiso 1 1 calc R
C98 C -0.3408(3) 0.3722(3) 1.0086(2) 0.0728(12) Uani 1 1 d .
C100 C -0.4388(3) 0.2950(4) 0.9805(2) 0.0828(15) Uani 1 1 d .
H100 H -0.4883 0.3109 1.0059 0.099 Uiso 1 1 calc R
C40 C -0.2821(3) 0.3747(3) 0.7023(2) 0.0654(10) Uani 1 1 d .
H40 H -0.3454 0.3946 0.7141 0.078 Uiso 1 1 calc R
C62 C 0.3885(3) -0.0453(3) 0.8999(2) 0.0661(10) Uani 1 1 d .
H62 H 0.4270 -0.0784 0.8758 0.079 Uiso 1 1 calc R
C27 C 0.3544(4) 0.2043(3) 0.8706(2) 0.0717(12) Uani 1 1 d .
H27 H 0.3633 0.1473 0.8752 0.086 Uiso 1 1 calc R
C28 C 0.3160(4) 0.2425(3) 0.9139(2) 0.0725(12) Uani 1 1 d .
H28 H 0.3005 0.2113 0.9486 0.087 Uiso 1 1 calc R
C45 C -0.1244(3) 0.0674(3) 0.6243(2) 0.0700(11) Uani 1 1 d .
H45 H -0.1767 0.0888 0.5965 0.084 Uiso 1 1 calc R
C94 C -0.2098(4) 0.4191(3) 1.0096(2) 0.0777(13) Uani 1 1 d .
H94 H -0.1522 0.4212 0.9956 0.093 Uiso 1 1 calc R
C46 C -0.0527(4) -0.0148(4) 0.6313(2) 0.0800(14) Uani 1 1 d .
H46 H -0.0573 -0.0489 0.6085 0.096 Uiso 1 1 calc R
C52 C -0.1124(3) 0.0418(3) 0.9303(2) 0.0736(13) Uani 1 1 d .
H52 H -0.1272 0.0181 0.9680 0.088 Uiso 1 1 calc R
C4 C 0.0145(4) 0.7686(3) 0.4859(3) 0.0897(16) Uani 1 1 d .
H4 H 0.0069 0.7955 0.4453 0.108 Uiso 1 1 calc R
C63 C 0.4288(4) -0.0496(4) 0.9531(2) 0.0837(15) Uani 1 1 d .
H63 H 0.4945 -0.0844 0.9639 0.100 Uiso 1 1 calc R
C51 C -0.1463(4) 0.0308(3) 0.8816(2) 0.0730(12) Uani 1 1 d .
H51 H -0.1845 -0.0002 0.8866 0.088 Uiso 1 1 calc R
C57 C 0.0816(4) -0.1700(3) 0.8801(2) 0.0800(14) Uani 1 1 d .
H57 H 0.0481 -0.2046 0.8936 0.096 Uiso 1 1 calc R
C58 C 0.1418(4) -0.1645(3) 0.9196(2) 0.0770(13) Uani 1 1 d .
H58 H 0.1490 -0.1958 0.9593 0.092 Uiso 1 1 calc R
C72 C 0.3913(3) 0.0071(3) 0.7481(2) 0.0676(11) Uani 1 1 d .
H72 H 0.3770 0.0610 0.7541 0.081 Uiso 1 1 calc R
C101 C -0.4370(4) 0.2421(4) 0.9453(3) 0.0837(16) Uani 1 1 d .
H101 H -0.4856 0.2224 0.9475 0.100 Uiso 1 1 calc R
C21 C 0.6134(3) 0.2009(3) 0.6577(3) 0.0741(13) Uani 1 1 d .
H21 H 0.6575 0.1577 0.6420 0.089 Uiso 1 1 calc R
C83 C 0.0114(4) 0.5724(4) 0.8506(3) 0.0879(17) Uani 1 1 d .
H83 H -0.0312 0.5911 0.8789 0.106 Uiso 1 1 calc R
C1 C 0.0361(3) 0.6869(3) 0.6059(2) 0.0713(11) Uani 1 1 d .
H1 H 0.0420 0.6595 0.6464 0.086 Uiso 1 1 calc R
C65 C 0.2759(5) 0.0515(4) 0.9730(2) 0.0784(14) Uani 1 1 d .
H65 H 0.2378 0.0843 0.9975 0.094 Uiso 1 1 calc R
C68 C 0.3565(4) -0.1162(3) 0.7612(2) 0.0756(12) Uani 1 1 d .
H68 H 0.3202 -0.1475 0.7770 0.091 Uiso 1 1 calc R
C70 C 0.4870(5) -0.1046(5) 0.7029(3) 0.112(2) Uani 1 1 d .
H70 H 0.5370 -0.1266 0.6791 0.135 Uiso 1 1 calc R
C2 C -0.0374(4) 0.7698(3) 0.5832(3) 0.0966(18) Uani 1 1 d .
H2 H -0.0803 0.7975 0.6085 0.116 Uiso 1 1 calc R
C64 C 0.3724(5) -0.0031(4) 0.9897(2) 0.0894(17) Uani 1 1 d .
H64 H 0.3992 -0.0082 1.0261 0.107 Uiso 1 1 calc R
C96 C -0.3396(6) 0.4528(7) 1.0753(4) 0.145(4) Uani 1 1 d .
H96 H -0.3671 0.4782 1.1056 0.175 Uiso 1 1 calc R
C71 C 0.4683(4) -0.0277(4) 0.7148(3) 0.0951(18) Uani 1 1 d .
H71 H 0.5074 0.0014 0.7005 0.114 Uiso 1 1 calc R
C95 C -0.2550(5) 0.4572(5) 1.0540(3) 0.108(2) Uani 1 1 d .
H95 H -0.2275 0.4863 1.0697 0.130 Uiso 1 1 calc R
C97 C -0.3845(5) 0.4125(6) 1.0535(3) 0.125(3) Uani 1 1 d .
H97 H -0.4424 0.4115 1.0679 0.150 Uiso 1 1 calc R
C69 C 0.4320(5) -0.1491(4) 0.7260(3) 0.1014(19) Uani 1 1 d .
H69 H 0.4451 -0.2017 0.7182 0.122 Uiso 1 1 calc R
O2 O 0.39124(16) 0.39944(15) 0.60926(10) 0.0464(5) Uani 1 1 d .
C43 C -0.0402(2) 0.0872(2) 0.70048(15) 0.0458(7) Uani 1 1 d .
C12 C 0.3968(3) 0.4789(2) 0.58696(14) 0.0468(7) Uani 1 1 d .
C7 C 0.3070(3) 0.5514(2) 0.57367(14) 0.0462(7) Uani 1 1 d .
C8 C 0.3082(3) 0.6331(3) 0.55089(17) 0.0594(9) Uani 1 1 d .
H8 H 0.2501 0.6828 0.5416 0.071 Uiso 1 1 calc R
C11 C 0.4841(3) 0.4857(3) 0.57795(18) 0.0582(9) Uani 1 1 d .
H11 H 0.5428 0.4365 0.5868 0.070 Uiso 1 1 calc R
C9 C 0.3965(4) 0.6400(3) 0.5420(2) 0.0699(12) Uani 1 1 d .
H9 H 0.3968 0.6945 0.5268 0.084 Uiso 1 1 calc R
C10 C 0.4821(3) 0.5679(3) 0.5554(2) 0.0683(11) Uani 1 1 d .
H10 H 0.5403 0.5738 0.5492 0.082 Uiso 1 1 calc R
C86 C 0.1766(4) 0.6435(3) 0.7458(2) 0.0734(13) Uani 1 1 d .
H86A H 0.2198 0.6445 0.7738 0.110 Uiso 1 1 calc R
H86B H 0.1320 0.7018 0.7263 0.110 Uiso 1 1 calc R
H86C H 0.2137 0.6162 0.7168 0.110 Uiso 1 1 calc R
C3 C -0.0466(5) 0.8113(4) 0.5228(3) 0.105(2) Uani 1 1 d .
H3 H -0.0939 0.8675 0.5076 0.127 Uiso 1 1 calc R
B2 B 0.4411(6) 0.2405(7) 0.4351(5) 0.115(3) Uani 1 1 d .
Cl6 Cl 0.6140(3) 0.0041(3) 0.83490(15) 0.1965(14) Uani 1 1 d .
F6 F 0.4638(5) 0.2508(5) 0.4843(2) 0.184(3) Uani 1 1 d U
F5 F 0.3737(5) 0.2116(4) 0.4443(4) 0.205(3) Uani 1 1 d .
F1 F 0.1288(6) 0.2573(5) 1.1101(3) 0.232(4) Uani 1 1 d .
F7 F 0.3968(6) 0.3256(6) 0.3982(4) 0.240(4) Uani 1 1 d .
F8 F 0.5133(6) 0.2061(8) 0.4078(4) 0.297(5) Uani 1 1 d .
C106 C 0.6963(9) -0.0875(8) 0.8068(6) 0.183(4) Uani 1 1 d U
H10A H 0.7358 -0.1353 0.8398 0.220 Uiso 1 1 calc R
H10B H 0.6581 -0.1075 0.7877 0.220 Uiso 1 1 calc R
Cl5 Cl 0.7691(3) -0.0576(2) 0.75793(16) 0.1968(14) Uani 1 1 d .
Cl2 Cl 0.3281(6) 0.0246(5) 0.4991(3) 0.400(5) Uani 1 1 d U
F4 F 0.2019(14) 0.2646(15) 1.0402(6) 0.531(16) Uani 1 1 d .
F2 F 0.0569(10) 0.3252(6) 1.0344(6) 0.346(7) Uani 1 1 d U
C109 C 0.4003(9) -0.0024(10) 0.4479(5) 0.205(6) Uani 1 1 d .
H10C H 0.4321 0.0366 0.4357 0.246 Uiso 1 1 calc R
H10D H 0.4500 -0.0610 0.4632 0.246 Uiso 1 1 calc R
Cl1 Cl 0.3388(7) 0.0027(6) 0.3918(3) 0.411(6) Uani 1 1 d .
C105 C 0.3105(10) 0.3528(8) 1.1042(6) 0.205(5) Uani 1 1 d U
H10E H 0.2680 0.3255 1.1003 0.246 Uiso 1 1 calc R
H10F H 0.3190 0.3826 1.0645 0.246 Uiso 1 1 calc R
Cl7 Cl 0.2522(2) 0.42877(19) 1.14092(15) 0.1646(10) Uani 1 1 d .
Cl10 Cl -0.1223(3) 0.5752(2) 0.68438(15) 0.1879(12) Uani 1 1 d .
Cl8 Cl 0.4190(3) 0.2739(2) 1.1336(2) 0.2308(17) Uani 1 1 d .
Cl9 Cl -0.1959(5) 0.7351(3) 0.7178(2) 0.278(2) Uani 1 1 d .
C107 C 0.7374(7) 0.1386(5) 0.4084(5) 0.142(3) Uani 1 1 d .
H10I H 0.6756 0.1578 0.4263 0.170 Uiso 1 1 calc R
H10J H 0.7456 0.0884 0.3954 0.170 Uiso 1 1 calc R
C108 C -0.2269(10) 0.6704(12) 0.6867(8) 0.257(8) Uani 1 1 d .
H10G H -0.2562 0.7026 0.6468 0.308 Uiso 1 1 calc R
H10H H -0.2743 0.6542 0.7100 0.308 Uiso 1 1 calc R
Cl3 Cl 0.73668(17) 0.22122(13) 0.34762(12) 0.1424(8) Uani 1 1 d .
Cl4 Cl 0.8295(3) 0.1100(3) 0.46015(14) 0.2142(16) Uani 1 1 d .
F3 F 0.1257(5) 0.2023(4) 1.0333(3) 0.194(3) Uani 1 1 d .
B1 B 0.1382(8) 0.2594(7) 1.0550(5) 0.120(3) Uiso 1 1 d .

loop_
_atom_site_aniso_label
_atom_site_aniso_U_11
_atom_site_aniso_U_22
_atom_site_aniso_U_33
_atom_site_aniso_U_23
_atom_site_aniso_U_13
_atom_site_aniso_U_12
Cu1 0.0397(2) 0.0438(2) 0.0409(2) -0.01288(15) 0.00857(15) -0.02155(16)
Cu2 0.0392(2) 0.0414(2) 0.0479(2) -0.00933(15) 0.00643(16) -0.02211(17)
P2 0.0389(4) 0.0425(4) 0.0404(4) -0.0103(3) 0.0046(3) -0.0212(3)
P4 0.0371(4) 0.0418(4) 0.0439(4) -0.0130(3) 0.0050(3) -0.0200(3)
P1 0.0428(4) 0.0439(4) 0.0409(4) -0.0088(3) 0.0025(3) -0.0206(3)
P3 0.0417(4) 0.0408(4) 0.0504(5) -0.0078(3) 0.0012(3) -0.0192(3)
N2 0.0349(12) 0.0399(12) 0.0414(13) -0.0164(10) 0.0104(10) -0.0196(10)
N5 0.0412(13) 0.0455(14) 0.0429(13) -0.0193(10) 0.0145(11) -0.0243(11)
N4 0.0379(12) 0.0366(12) 0.0407(12) -0.0134(9) 0.0065(10) -0.0182(10)
N3 0.0401(13) 0.0438(13) 0.0417(13) -0.0180(10) 0.0115(10) -0.0234(11)
N1 0.0414(14) 0.0447(14) 0.0501(15) -0.0225(11) 0.0095(11) -0.0212(11)
C78 0.0380(14) 0.0356(14) 0.0385(14) -0.0112(11) 0.0069(11) -0.0173(12)
O1 0.0507(14) 0.0482(13) 0.0635(15) -0.0127(11) 0.0000(11) -0.0254(11)
C79 0.0334(14) 0.0366(14) 0.0404(14) -0.0119(11) 0.0061(11) -0.0184(11)
C42 0.0469(17) 0.0465(17) 0.0422(16) -0.0135(12) 0.0001(13) -0.0219(14)
C77 0.0454(17) 0.0449(16) 0.0505(17) -0.0169(13) 0.0152(14) -0.0244(14)
C87 0.0422(16) 0.0481(16) 0.0426(15) -0.0184(12) 0.0148(12) -0.0262(13)
C80 0.0385(15) 0.0451(16) 0.0434(15) -0.0188(12) 0.0094(12) -0.0237(13)
C31 0.0428(16) 0.0441(16) 0.0468(16) -0.0143(12) 0.0082(13) -0.0227(13)
C32 0.0461(17) 0.0501(18) 0.0469(17) -0.0105(13) 0.0005(14) -0.0218(15)
C24 0.0369(15) 0.0445(16) 0.0557(18) -0.0147(13) 0.0066(13) -0.0189(13)
C54 0.0492(19) 0.056(2) 0.0498(18) -0.0129(14) 0.0039(15) -0.0247(16)
C49 0.0391(15) 0.0429(16) 0.0460(16) -0.0100(12) 0.0060(12) -0.0185(13)
C89 0.0474(18) 0.066(2) 0.0385(15) -0.0153(14) 0.0090(13) -0.0300(16)
C74 0.0459(17) 0.0430(16) 0.0436(16) -0.0160(12) 0.0070(13) -0.0199(13)
C92 0.0447(17) 0.0549(18) 0.0374(15) -0.0148(13) 0.0093(12) -0.0249(14)
C13 0.0501(18) 0.0445(16) 0.0424(16) -0.0075(12) -0.0035(13) -0.0205(14)
C25 0.0415(16) 0.0504(18) 0.0462(17) -0.0061(13) 0.0016(13) -0.0253(14)
N6 0.0443(15) 0.0666(18) 0.0476(15) -0.0219(13) 0.0196(12) -0.0281(14)
C88 0.0415(17) 0.064(2) 0.0442(17) -0.0169(14) 0.0074(13) -0.0269(15)
C36 0.056(2) 0.0474(18) 0.0520(18) -0.0098(14) 0.0008(15) -0.0275(16)
C90 0.0419(16) 0.0571(18) 0.0421(16) -0.0187(13) 0.0160(13) -0.0264(14)
C30 0.054(2) 0.058(2) 0.0526(19) -0.0115(15) 0.0094(16) -0.0293(17)
C60 0.0451(17) 0.0373(16) 0.067(2) -0.0054(14) 0.0027(15) -0.0182(14)
C14 0.052(2) 0.063(2) 0.058(2) -0.0149(16) -0.0018(16) -0.0271(17)
C19 0.0415(16) 0.0513(18) 0.0541(18) -0.0169(14) 0.0107(14) -0.0248(14)
C75 0.060(2) 0.0544(19) 0.0495(18) -0.0241(15) 0.0196(16) -0.0249(17)
C48 0.0468(18) 0.0509(18) 0.060(2) -0.0211(15) 0.0077(15) -0.0262(15)
C61 0.058(2) 0.0489(18) 0.0505(18) -0.0079(14) 0.0004(15) -0.0312(16)
C41 0.0426(17) 0.055(2) 0.056(2) -0.0173(15) 0.0027(15) -0.0188(15)
C73 0.080(3) 0.063(2) 0.052(2) -0.0272(16) 0.0140(18) -0.042(2)
C76 0.057(2) 0.059(2) 0.0544(19) -0.0208(15) 0.0244(16) -0.0316(17)
C104 0.0397(16) 0.0541(19) 0.0489(18) -0.0035(14) 0.0066(13) -0.0207(14)
C37 0.055(2) 0.055(2) 0.0465(18) -0.0068(14) 0.0063(15) -0.0203(16)
C23 0.0463(19) 0.056(2) 0.064(2) -0.0082(16) -0.0051(16) -0.0193(16)
C53 0.063(2) 0.079(3) 0.048(2) -0.0091(18) 0.0035(17) -0.025(2)
C6 0.053(2) 0.0482(18) 0.061(2) -0.0116(15) -0.0019(16) -0.0245(16)
C55 0.0498(18) 0.0363(16) 0.065(2) -0.0082(14) 0.0039(16) -0.0180(14)
C91 0.0386(16) 0.061(2) 0.0469(17) -0.0166(14) 0.0084(13) -0.0228(15)
C103 0.0487(19) 0.063(2) 0.058(2) -0.0092(17) 0.0002(16) -0.0253(17)
C85 0.060(2) 0.054(2) 0.066(2) -0.0324(17) 0.0156(17) -0.0298(17)
C67 0.0440(18) 0.057(2) 0.057(2) -0.0149(16) -0.0017(15) -0.0141(16)
C81 0.0465(17) 0.0507(17) 0.0523(18) -0.0263(14) 0.0163(14) -0.0267(15)
C17 0.086(3) 0.064(2) 0.056(2) -0.0220(18) -0.002(2) -0.024(2)
C50 0.054(2) 0.066(2) 0.062(2) -0.0164(17) 0.0086(17) -0.0377(18)
C66 0.071(3) 0.071(3) 0.062(2) -0.0188(19) 0.0111(19) -0.042(2)
C26 0.066(2) 0.054(2) 0.058(2) -0.0108(16) 0.0044(17) -0.0355(18)
C82 0.082(3) 0.078(3) 0.084(3) -0.054(2) 0.049(2) -0.052(2)
C33 0.054(2) 0.068(2) 0.060(2) -0.0217(17) -0.0017(17) -0.0307(18)
C99 0.0452(19) 0.076(3) 0.064(2) -0.0126(19) 0.0169(17) -0.0263(18)
C5 0.072(3) 0.058(2) 0.058(2) -0.0022(17) -0.0100(19) -0.024(2)
C93 0.058(2) 0.068(2) 0.057(2) -0.0254(17) 0.0209(17) -0.0263(19)
C29 0.072(3) 0.085(3) 0.054(2) -0.0174(19) 0.0181(19) -0.047(2)
C18 0.061(2) 0.061(2) 0.0467(18) -0.0140(15) 0.0041(16) -0.0277(18)
C20 0.050(2) 0.077(3) 0.072(3) -0.036(2) 0.0180(18) -0.0281(19)
C35 0.073(3) 0.053(2) 0.073(3) -0.0094(18) 0.006(2) -0.038(2)
C84 0.094(3) 0.078(3) 0.102(4) -0.063(3) 0.041(3) -0.048(3)
C102 0.059(2) 0.067(2) 0.073(3) -0.0038(19) -0.0080(19) -0.035(2)
C44 0.0472(19) 0.073(2) 0.058(2) -0.0285(18) 0.0014(16) -0.0246(18)
C15 0.069(3) 0.075(3) 0.078(3) -0.019(2) -0.009(2) -0.041(2)
C47 0.062(2) 0.069(3) 0.088(3) -0.043(2) 0.004(2) -0.023(2)
C34 0.065(2) 0.066(2) 0.082(3) -0.027(2) 0.003(2) -0.041(2)
C39 0.072(3) 0.051(2) 0.075(3) -0.0067(19) -0.013(2) -0.008(2)
C16 0.088(3) 0.067(3) 0.074(3) -0.020(2) -0.020(2) -0.035(2)
C22 0.043(2) 0.057(2) 0.108(4) -0.023(2) 0.003(2) -0.0124(18)
C38 0.075(3) 0.055(2) 0.057(2) 0.0011(17) 0.0016(19) -0.023(2)
C59 0.071(3) 0.057(2) 0.067(2) -0.0010(18) -0.003(2) -0.032(2)
C56 0.061(2) 0.056(2) 0.090(3) -0.011(2) -0.001(2) -0.0342(19)
C98 0.064(3) 0.087(3) 0.072(3) -0.035(2) 0.036(2) -0.031(2)
C100 0.052(2) 0.111(4) 0.085(3) -0.013(3) 0.023(2) -0.044(3)
C40 0.0443(19) 0.063(2) 0.077(3) -0.019(2) -0.0028(18) -0.0107(17)
C62 0.064(2) 0.062(2) 0.066(2) -0.0059(18) -0.0103(19) -0.026(2)
C27 0.089(3) 0.059(2) 0.076(3) -0.002(2) 0.003(2) -0.049(2)
C28 0.079(3) 0.085(3) 0.062(2) -0.002(2) 0.011(2) -0.053(3)
C45 0.058(2) 0.092(3) 0.071(3) -0.040(2) -0.003(2) -0.030(2)
C94 0.080(3) 0.089(3) 0.083(3) -0.049(3) 0.033(3) -0.041(3)
C46 0.081(3) 0.094(3) 0.089(3) -0.057(3) 0.010(3) -0.041(3)
C52 0.070(3) 0.073(3) 0.060(2) 0.004(2) 0.011(2) -0.028(2)
C4 0.099(4) 0.060(3) 0.085(3) 0.011(2) -0.028(3) -0.025(3)
C63 0.084(3) 0.085(3) 0.076(3) 0.001(3) -0.028(3) -0.041(3)
C51 0.074(3) 0.070(3) 0.078(3) -0.004(2) 0.017(2) -0.045(2)
C57 0.090(3) 0.058(2) 0.096(4) 0.000(2) 0.007(3) -0.049(2)
C58 0.089(3) 0.065(3) 0.073(3) 0.008(2) 0.003(2) -0.044(2)
C72 0.047(2) 0.076(3) 0.070(3) -0.012(2) 0.0055(18) -0.0214(19)
C101 0.067(3) 0.091(4) 0.090(3) 0.009(3) -0.007(2) -0.050(3)
C21 0.049(2) 0.067(3) 0.109(4) -0.043(3) 0.019(2) -0.017(2)
C83 0.106(4) 0.095(3) 0.106(4) -0.072(3) 0.065(3) -0.063(3)
C1 0.068(3) 0.061(2) 0.072(3) -0.0166(19) -0.002(2) -0.014(2)
C65 0.115(4) 0.087(3) 0.064(3) -0.022(2) 0.019(3) -0.072(3)
C68 0.069(3) 0.066(3) 0.088(3) -0.031(2) 0.008(2) -0.018(2)
C70 0.077(4) 0.124(5) 0.108(5) -0.046(4) 0.030(3) -0.009(4)
C2 0.094(4) 0.064(3) 0.104(4) -0.033(3) -0.012(3) 0.002(3)
C64 0.129(5) 0.104(4) 0.056(3) -0.006(3) -0.012(3) -0.076(4)
C96 0.131(6) 0.220(9) 0.160(7) -0.151(7) 0.094(6) -0.094(7)
C71 0.059(3) 0.114(5) 0.095(4) -0.016(3) 0.017(3) -0.030(3)
C95 0.107(5) 0.137(5) 0.114(5) -0.092(4) 0.037(4) -0.050(4)
C97 0.089(4) 0.194(8) 0.128(6) -0.105(6) 0.070(4) -0.065(5)
C69 0.091(4) 0.089(4) 0.111(5) -0.050(3) 0.022(4) -0.013(3)
O2 0.0424(12) 0.0529(13) 0.0481(12) -0.0138(10) 0.0085(9) -0.0247(10)
C43 0.0470(17) 0.0528(18) 0.0488(17) -0.0179(14) 0.0069(14) -0.0295(15)
C12 0.0536(19) 0.0571(19) 0.0404(16) -0.0167(13) 0.0114(14) -0.0324(16)
C7 0.0514(18) 0.0535(18) 0.0409(16) -0.0132(13) 0.0088(13) -0.0293(15)
C8 0.073(3) 0.062(2) 0.054(2) -0.0117(16) 0.0081(18) -0.042(2)
C11 0.056(2) 0.075(2) 0.059(2) -0.0272(18) 0.0180(17) -0.0383(19)
C9 0.088(3) 0.073(3) 0.071(3) -0.019(2) 0.021(2) -0.057(3)
C10 0.073(3) 0.091(3) 0.068(3) -0.028(2) 0.028(2) -0.059(3)
C86 0.089(3) 0.060(2) 0.097(3) -0.039(2) 0.032(3) -0.047(2)
C3 0.108(5) 0.053(3) 0.119(5) -0.010(3) -0.029(4) -0.004(3)
B2 0.086(5) 0.147(8) 0.139(8) -0.058(6) 0.043(5) -0.066(5)
Cl6 0.200(3) 0.248(4) 0.168(3) -0.032(2) 0.005(2) -0.134(3)
F6 0.250(7) 0.293(7) 0.112(4) -0.080(4) 0.047(4) -0.201(6)
F5 0.206(6) 0.175(5) 0.294(9) -0.057(5) 0.008(6) -0.139(5)
F1 0.313(9) 0.206(6) 0.115(4) -0.089(4) 0.043(5) -0.024(6)
F7 0.206(7) 0.240(8) 0.256(8) 0.040(7) 0.007(6) -0.143(7)
F8 0.195(7) 0.421(14) 0.263(9) -0.209(10) 0.122(7) -0.061(8)
C106 0.182(8) 0.164(7) 0.205(8) -0.019(6) -0.041(6) -0.087(6)
Cl5 0.283(4) 0.161(2) 0.194(3) -0.076(2) 0.046(3) -0.124(3)
Cl2 0.585(10) 0.409(8) 0.445(8) -0.305(7) 0.381(8) -0.359(8)
F4 0.68(3) 1.10(4) 0.416(17) -0.51(2) 0.42(2) -0.80(3)
F2 0.380(12) 0.225(8) 0.382(12) -0.173(8) -0.198(10) 0.002(8)
C109 0.201(12) 0.346(19) 0.168(10) -0.117(12) 0.044(9) -0.185(13)
Cl1 0.652(14) 0.682(14) 0.245(6) -0.218(7) 0.143(7) -0.565(13)
C105 0.203(9) 0.195(8) 0.208(9) -0.100(7) -0.019(7) -0.043(7)
Cl7 0.154(2) 0.150(2) 0.190(3) -0.0664(18) -0.0039(19) -0.0498(17)
Cl10 0.237(4) 0.173(3) 0.163(3) -0.0314(19) -0.031(2) -0.099(3)
Cl8 0.156(3) 0.186(3) 0.274(5) -0.054(3) 0.009(3) -0.003(2)
Cl9 0.387(7) 0.261(5) 0.265(5) -0.138(4) 0.089(5) -0.176(5)
C107 0.153(7) 0.107(5) 0.186(9) -0.049(6) 0.038(7) -0.071(5)
C108 0.160(11) 0.33(2) 0.286(19) -0.154(16) -0.059(12) -0.058(13)
Cl3 0.1370(16) 0.0886(11) 0.172(2) -0.0171(11) 0.0390(15) -0.0334(11)
Cl4 0.214(3) 0.263(4) 0.122(2) -0.041(2) -0.009(2) -0.062(3)
F3 0.207(6) 0.169(5) 0.206(6) -0.116(5) -0.013(5) -0.035(4)

loop_
_atom_type_symbol
_atom_type_description
_atom_type_scat_dispersion_real
_atom_type_scat_dispersion_imag
_atom_type_scat_source
C C 0.0033 0.0016 'International Tables Vol C Tables 4.2.6.8 and 6.1.1.4'
H H 0.0000 0.0000 'International Tables Vol C Tables 4.2.6.8 and 6.1.1.4'
B B 0.0013 0.0007 'International Tables Vol C Tables 4.2.6.8 and 6.1.1.4'
Cl Cl 0.1484 0.1585 'International Tables Vol C Tables 4.2.6.8 and 6.1.1.4'
Cu Cu 0.3201 1.2651 'International Tables Vol C Tables 4.2.6.8 and 6.1.1.4'
F F 0.0171 0.0103 'International Tables Vol C Tables 4.2.6.8 and 6.1.1.4'
N N 0.0061 0.0033 'International Tables Vol C Tables 4.2.6.8 and 6.1.1.4'
O O 0.0106 0.0060 'International Tables Vol C Tables 4.2.6.8 and 6.1.1.4'
P P 0.1023 0.0942 'International Tables Vol C Tables 4.2.6.8 and 6.1.1.4'

loop_
_geom_angle_atom_site_label_1
_geom_angle_atom_site_label_2
_geom_angle_atom_site_label_3
_geom_angle
N1 Cu1 N2 79.04(10)
N1 Cu1 P1 125.45(8)
N2 Cu1 P1 117.52(7)
N1 Cu1 P2 106.33(8)
N2 Cu1 P2 102.03(7)
P1 Cu1 P2 118.22(3)
N4 Cu2 N3 77.98(9)
N4 Cu2 P4 122.38(8)
N3 Cu2 P4 110.53(7)
N4 Cu2 P3 108.97(7)
N3 Cu2 P3 120.21(8)
P4 Cu2 P3 113.05(3)
C24 P2 C25 103.80(16)
C24 P2 C31 102.23(15)
C25 P2 C31 106.21(16)
C24 P2 Cu1 120.24(12)
C25 P2 Cu1 101.86(11)
C31 P2 Cu1 120.61(11)
C42 P4 C43 102.63(16)
C42 P4 C49 105.98(15)
C43 P4 C49 103.27(15)
C42 P4 Cu2 115.57(11)
C43 P4 Cu2 116.15(11)
C49 P4 Cu2 111.92(11)
C13 P1 C7 107.56(16)
C13 P1 C6 101.36(17)
C7 P1 C6 103.38(16)
C13 P1 Cu1 112.95(11)
C7 P1 Cu1 108.67(12)
C6 P1 Cu1 121.79(13)
C67 P3 C61 103.64(18)
C67 P3 C60 105.01(18)
C61 P3 C60 101.52(17)
C67 P3 Cu2 110.67(13)
C61 P3 Cu2 120.90(12)
C60 P3 Cu2 113.49(12)
C80 N2 C79 103.9(2)
C80 N2 Cu1 110.71(19)
C79 N2 Cu1 145.41(19)
C80 N5 N3 109.0(2)
C80 N5 C87 130.1(3)
N3 N5 C87 119.9(2)
C74 N4 C78 117.4(3)
C74 N4 Cu2 127.2(2)
C78 N4 Cu2 114.27(19)
C79 N3 N5 103.7(2)
C79 N3 Cu2 110.10(19)
N5 N3 Cu2 146.18(18)
C85 N1 C81 118.5(3)
C85 N1 Cu1 125.5(2)
C81 N1 Cu1 116.0(2)
N4 C78 C77 123.2(3)
N4 C78 C79 114.6(2)
C77 C78 C79 122.0(3)
C48 O1 C55 120.4(3)
N3 C79 N2 113.4(2)
N3 C79 C78 120.5(3)
N2 C79 C78 126.0(2)
C41 C42 C37 119.1(3)
C41 C42 P4 124.1(3)
C37 C42 P4 116.7(3)
C78 C77 C76 118.8(3)
C88 C87 C92 122.4(3)
C88 C87 N5 120.3(3)
C92 C87 N5 117.3(3)
N2 C80 N5 109.9(3)
N2 C80 C81 121.4(3)
N5 C80 C81 128.6(3)
C36 C31 C32 119.0(3)
C36 C31 P2 117.1(3)
C32 C31 P2 123.8(2)
C33 C32 C31 120.7(3)
C19 C24 C23 116.2(3)
C19 C24 P2 121.8(3)
C23 C24 P2 122.0(3)
C49 C54 C53 121.5(4)
C54 C49 C50 119.1(3)
C54 C49 P4 117.7(2)
C50 C49 P4 123.0(3)
C90 C89 C88 120.0(3)
N4 C74 C75 121.7(3)
N4 C74 C73 117.4(3)
C75 C74 C73 120.9(3)
C87 C92 C91 118.5(3)
C14 C13 C18 118.7(3)
C14 C13 P1 116.8(3)
C18 C13 P1 124.5(3)
C30 C25 C26 119.1(3)
C30 C25 P2 118.1(3)
C26 C25 P2 121.8(3)
C93 N6 C104 109.2(3)
C93 N6 C90 125.7(3)
C104 N6 C90 124.7(3)
C87 C88 C89 118.2(3)
C31 C36 C35 120.0(4)
C91 C90 C89 120.6(3)
C91 C90 N6 119.7(3)
C89 C90 N6 119.7(3)
C25 C30 C29 120.3(4)
C59 C60 C55 117.7(3)
C59 C60 P3 123.2(3)
C55 C60 P3 118.9(3)
C13 C14 C15 121.3(4)
C20 C19 O2 117.6(3)
C20 C19 C24 122.5(4)
O2 C19 C24 119.8(3)
C76 C75 C74 120.1(3)
C47 C48 O1 119.3(3)
C47 C48 C43 122.1(4)
O1 C48 C43 118.3(3)
C66 C61 C62 118.2(4)
C66 C61 P3 119.1(3)
C62 C61 P3 122.6(3)
C42 C41 C40 120.0(4)
C75 C76 C77 118.7(3)
C103 C104 N6 129.3(3)
C103 C104 C99 122.5(4)
N6 C104 C99 108.1(4)
C38 C37 C42 120.6(4)
C22 C23 C24 121.8(4)
C52 C53 C54 119.0(4)
C1 C6 C5 119.0(4)
C1 C6 P1 120.1(3)
C5 C6 P1 120.9(3)
C56 C55 O1 122.9(4)
C56 C55 C60 121.9(4)
O1 C55 C60 115.2(3)
C90 C91 C92 120.3(3)
C104 C103 C102 117.3(4)
N1 C85 C84 120.4(3)
N1 C85 C86 117.9(3)
C84 C85 C86 121.7(4)
C68 C67 C72 117.5(4)
C68 C67 P3 124.6(3)
C72 C67 P3 117.8(3)
N1 C81 C82 122.8(3)
N1 C81 C80 112.9(3)
C82 C81 C80 124.3(3)
C16 C17 C18 120.1(4)
C51 C50 C49 119.0(4)
C61 C66 C65 121.5(5)
C27 C26 C25 119.2(4)
C81 C82 C83 118.7(4)
C32 C33 C34 119.8(4)
C100 C99 C104 118.7(5)
C100 C99 C98 134.3(4)
C104 C99 C98 106.9(3)
C4 C5 C6 119.6(5)
N6 C93 C94 129.7(4)
N6 C93 C98 107.7(4)
C94 C93 C98 122.5(4)
C28 C29 C30 119.7(4)
C13 C18 C17 120.0(4)
C21 C20 C19 118.9(4)
C34 C35 C36 120.2(4)
C83 C84 C85 120.8(4)
C101 C102 C103 121.2(5)
C45 C44 C43 120.6(4)
C16 C15 C14 119.3(4)
C48 C47 C46 118.5(4)
C35 C34 C33 120.3(4)
C40 C39 C38 119.8(4)
C17 C16 C15 120.6(4)
C23 C22 C21 120.1(4)
C37 C38 C39 119.9(4)
C58 C59 C60 120.6(4)
C57 C56 C55 118.6(4)
C93 C98 C97 118.6(5)
C93 C98 C99 108.1(3)
C97 C98 C99 133.3(5)
C99 C100 C101 119.2(4)
C39 C40 C41 120.5(4)
C63 C62 C61 120.6(5)
C28 C27 C26 121.3(4)
C27 C28 C29 120.4(4)
C46 C45 C44 120.0(4)
C93 C94 C95 116.9(5)
C45 C46 C47 121.2(4)
C51 C52 C53 120.3(4)
C3 C4 C5 121.3(5)
C64 C63 C62 120.2(5)
C52 C51 C50 121.1(4)
C58 C57 C56 120.7(4)
C59 C58 C57 120.4(4)
C71 C72 C67 120.9(5)
C102 C101 C100 121.1(4)
C22 C21 C20 120.4(4)
C84 C83 C82 118.7(4)
C6 C1 C2 120.6(5)
C64 C65 C66 119.1(5)
C67 C68 C69 121.1(5)
C71 C70 C69 119.8(5)
C3 C2 C1 120.0(6)
C63 C64 C65 120.4(5)
C97 C96 C95 122.3(5)
C70 C71 C72 120.3(6)
C96 C95 C94 121.3(6)
C96 C97 C98 118.3(5)
C70 C69 C68 120.4(6)
C12 O2 C19 117.2(3)
C48 C43 C44 117.6(3)
C48 C43 P4 119.2(3)
C44 C43 P4 123.2(3)
C11 C12 O2 122.5(3)
C11 C12 C7 122.5(3)
O2 C12 C7 115.0(3)
C8 C7 C12 117.4(3)
C8 C7 P1 122.9(3)
C12 C7 P1 118.6(2)
C9 C8 C7 120.1(4)
C12 C11 C10 118.2(4)
C10 C9 C8 120.6(4)
C9 C10 C11 121.2(4)
C4 C3 C2 119.3(5)
F8 B2 F6 113.4(9)
F8 B2 F5 120.4(10)
F6 B2 F5 108.9(8)
F8 B2 F7 102.6(10)
F6 B2 F7 103.4(9)
F5 B2 F7 106.3(8)
Cl5 C106 Cl6 110.9(6)
Cl1 C109 Cl2 109.4(8)
Cl8 C105 Cl7 117.9(8)
Cl4 C107 Cl3 110.9(5)
Cl9 C108 Cl10 110.4(7)
F4 B1 F1 112.2(13)
F4 B1 F2 117.5(17)
F1 B1 F2 97.2(10)
F4 B1 F3 109.1(13)
F1 B1 F3 121.4(10)
F2 B1 F3 98.6(9)

loop_
_geom_bond_atom_site_label_1
_geom_bond_atom_site_label_2
_geom_bond_distance
Cu1 N1 2.105(3)
Cu1 N2 2.144(2)
Cu1 P1 2.2473(10)
Cu1 P2 2.3096(10)
Cu2 N4 2.103(2)
Cu2 N3 2.206(3)
Cu2 P4 2.2596(10)
Cu2 P3 2.2998(10)
P2 C24 1.828(3)
P2 C25 1.831(3)
P2 C31 1.833(3)
P4 C42 1.829(3)
P4 C43 1.830(3)
P4 C49 1.838(3)
P1 C13 1.820(4)
P1 C7 1.823(3)
P1 C6 1.829(4)
P3 C67 1.815(4)
P3 C61 1.827(4)
P3 C60 1.835(3)
N2 C80 1.332(4)
N2 C79 1.369(4)
N5 C80 1.352(4)
N5 N3 1.371(3)
N5 C87 1.444(3)
N4 C74 1.337(4)
N4 C78 1.366(4)
N3 C79 1.327(3)
N1 C85 1.350(4)
N1 C81 1.351(4)
C78 C77 1.376(4)
C78 C79 1.461(4)
O1 C48 1.392(5)
O1 C55 1.392(4)
C42 C41 1.382(5)
C42 C37 1.399(5)
C77 C76 1.382(5)
C87 C88 1.380(5)
C87 C92 1.384(5)
C80 C81 1.483(4)
C31 C36 1.393(5)
C31 C32 1.397(5)
C32 C33 1.383(5)
C24 C19 1.400(5)
C24 C23 1.407(5)
C54 C49 1.372(5)
C54 C53 1.391(5)
C49 C50 1.401(5)
C89 C90 1.385(5)
C89 C88 1.401(4)
C74 C75 1.401(4)
C74 C73 1.504(5)
C92 C91 1.389(4)
C13 C14 1.389(5)
C13 C18 1.390(5)
C25 C30 1.389(5)
C25 C26 1.401(5)
N6 C93 1.386(5)
N6 C104 1.403(5)
N6 C90 1.426(4)
C36 C35 1.397(5)
C90 C91 1.381(5)
C30 C29 1.397(5)
C60 C59 1.396(5)
C60 C55 1.400(6)
C14 C15 1.392(6)
C19 C20 1.389(5)
C19 O2 1.398(4)
C75 C76 1.368(5)
C48 C47 1.385(5)
C48 C43 1.394(5)
C61 C66 1.379(6)
C61 C62 1.388(6)
C41 C40 1.397(5)
C104 C103 1.390(6)
C104 C99 1.407(5)
C37 C38 1.383(6)
C23 C22 1.374(6)
C53 C52 1.379(7)
C6 C1 1.375(6)
C6 C5 1.405(5)
C55 C56 1.385(5)
C103 C102 1.397(5)
C85 C84 1.391(6)
C85 C86 1.491(5)
C67 C68 1.378(6)
C67 C72 1.404(6)
C81 C82 1.374(5)
C17 C16 1.371(7)
C17 C18 1.406(6)
C50 C51 1.390(6)
C66 C65 1.388(7)
C26 C27 1.400(5)
C82 C83 1.384(6)
C33 C34 1.387(6)
C99 C100 1.391(6)
C99 C98 1.428(7)
C5 C4 1.386(6)
C93 C94 1.386(7)
C93 C98 1.408(6)
C29 C28 1.386(7)
C20 C21 1.379(7)
C35 C34 1.375(6)
C84 C83 1.362(7)
C102 C101 1.378(7)
C44 C45 1.388(6)
C44 C43 1.404(5)
C15 C16 1.380(7)
C47 C46 1.387(7)
C39 C40 1.379(6)
C39 C38 1.384(7)
C22 C21 1.378(7)
C59 C58 1.376(6)
C56 C57 1.381(7)
C98 C97 1.412(7)
C100 C101 1.394(8)
C62 C63 1.385(7)
C27 C28 1.345(7)
C45 C46 1.371(7)
C94 C95 1.387(7)
C52 C51 1.366(7)
C4 C3 1.364(9)
C63 C64 1.364(9)
C57 C58 1.380(7)
C72 C71 1.385(7)
C1 C2 1.393(7)
C65 C64 1.379(9)
C68 C69 1.391(7)
C70 C71 1.367(9)
C70 C69 1.368(10)
C2 C3 1.391(9)
C96 C97 1.364(10)
C96 C95 1.378(9)
O2 C12 1.390(4)
C12 C11 1.380(5)
C12 C7 1.401(5)
C7 C8 1.399(5)
C8 C9 1.394(6)
C11 C10 1.387(6)
C9 C10 1.360(7)
B2 F8 1.250(9)
B2 F6 1.300(11)
B2 F5 1.305(9)
B2 F7 1.401(12)
Cl6 C106 1.847(13)
F1 B1 1.284(12)
C106 Cl5 1.685(13)
Cl2 C109 1.615(12)
F4 B1 1.042(12)
F2 B1 1.289(13)
C109 Cl1 1.613(12)
C105 Cl8 1.674(13)
C105 Cl7 1.695(12)
Cl10 C108 1.776(15)
Cl9 C108 1.725(14)
C107 Cl4 1.710(10)
C107 Cl3 1.736(9)
F3 B1 1.323(12)
